data_2209186
loop_
_publ_author_name
'Guang-Bo Che'
'Chun-Bo Liu'
'Liang Wang'

_publ_section_title
Poly[[(2-phenyl-1<i>H</i>-1,3,7,8-tetraazacyclopenta[<i>l</i>]phenanthrene)cadmium(II)]-\m-benzene-1,3-dicarboxylato]
_journal_coeditor_code HB2048
_journal_issue 6
_journal_name_full 'Acta Crystallographica Section E'
_journal_page_first m1241
_journal_page_last m1243
_journal_paper_doi 10.1107/S160053680601645X
_journal_volume 62
_journal_year 2006
_chemical_formula_iupac '[Cd (C8 H4 O4) (C19 H12 N4)]'
_chemical_formula_moiety 'C27 H16 Cd N4 O4'
_chemical_formula_sum 'C27 H16 Cd N4 O4'
_chemical_formula_weight 572.84
_chemical_name_systematic
;
Poly[\m-benzene-1,3-dicarboxylato-[(2-phenyl-1H-1,3,7,8-
tetraazacyclopenta[l]phenanthrene)cadmium(II)]]
;
_space_group_IT_number 15
_symmetry_cell_setting monoclinic
_symmetry_space_group_name_Hall '-C 2yc'
_symmetry_space_group_name_H-M 'C 1 2/c 1'
_atom_sites_solution_hydrogens geom
_atom_sites_solution_primary direct
_atom_sites_solution_secondary difmap
_audit_creation_method SHELXL-97
_cell_angle_alpha 90.00
_cell_angle_beta 109.56(3)
_cell_angle_gamma 90.00
_cell_formula_units_Z 8
_cell_length_a 15.254(3)
_cell_length_b 16.018(3)
_cell_length_c 19.069(4)
_cell_measurement_reflns_used 13931
_cell_measurement_temperature 292(2)
_cell_measurement_theta_max 27.45
_cell_measurement_theta_min 3.30
_cell_volume 4390.4(17)
_computing_cell_refinement PROCESS-AUTO
_computing_data_collection 'PROCESS-AUTO (Rigaku, 1998)'
_computing_data_reduction PROCESS-AUTO
_computing_molecular_graphics 'SHELXTL-Plus (Sheldrick, 1990)'
_computing_publication_material SHELXTL-Plus
_computing_structure_refinement 'SHELXL97 (Sheldrick, 1997)'
_computing_structure_solution 'SHELXS97 (Sheldrick, 1997)'
_diffrn_ambient_temperature 292(2)
_diffrn_detector_area_resol_mean 10.0
_diffrn_measured_fraction_theta_full 0.994
_diffrn_measured_fraction_theta_max 0.988
_diffrn_measurement_device_type 'Rigaku R-AXIS RAPID'
_diffrn_measurement_method \w
_diffrn_radiation_monochromator graphite
_diffrn_radiation_source 'rotor target'
_diffrn_radiation_type MoK\a
_diffrn_radiation_wavelength 0.71073
_diffrn_reflns_av_R_equivalents 0.0846
_diffrn_reflns_av_sigmaI/netI 0.0737
_diffrn_reflns_limit_h_max 19
_diffrn_reflns_limit_h_min -16
_diffrn_reflns_limit_k_max 20
_diffrn_reflns_limit_k_min -20
_diffrn_reflns_limit_l_max 23
_diffrn_reflns_limit_l_min -24
_diffrn_reflns_number 20840
_diffrn_reflns_theta_full 25.00
_diffrn_reflns_theta_max 27.45
_diffrn_reflns_theta_min 3.30
_diffrn_standards_decay_% 0
_diffrn_standards_interval_count 0
_diffrn_standards_number 0
_exptl_absorpt_coefficient_mu 1.040
_exptl_absorpt_correction_T_max 0.785
_exptl_absorpt_correction_T_min 0.687
_exptl_absorpt_correction_type multi-scan
_exptl_absorpt_process_details '(ABSCOR; Higashi, 1995)'
_exptl_crystal_colour pale-yellow
_exptl_crystal_density_diffrn 1.733
_exptl_crystal_density_method 'not measured'
_exptl_crystal_description block
_exptl_crystal_F_000 2288
_exptl_crystal_size_max 0.35
_exptl_crystal_size_mid 0.29
_exptl_crystal_size_min 0.24
_refine_diff_density_max 1.120
_refine_diff_density_min -0.495
_refine_ls_extinction_method none
_refine_ls_goodness_of_fit_ref 1.013
_refine_ls_hydrogen_treatment constr
_refine_ls_matrix_type full
_refine_ls_number_parameters 325
_refine_ls_number_reflns 4968
_refine_ls_number_restraints 0
_refine_ls_restrained_S_all 1.013
_refine_ls_R_factor_all 0.0866
_refine_ls_R_factor_gt 0.0444
_refine_ls_shift/su_max 0.000
_refine_ls_shift/su_mean 0.000
_refine_ls_structure_factor_coef Fsqd
_refine_ls_weighting_details 'calc w=1/[\s^2^(Fo^2^)+(0.0399P)^2^] where P=(Fo^2^+2Fc^2^)/3'
_refine_ls_weighting_scheme calc
_refine_ls_wR_factor_gt 0.0841
_refine_ls_wR_factor_ref 0.0957
_reflns_number_gt 3217
_reflns_number_total 4968
_reflns_threshold_expression I>2\s(I)
_cod_data_source_file hb2048.cif
_cod_data_source_block I
_cod_original_sg_symbol_H-M 'C 2/c'
_cod_database_code 2209186
_cod_database_fobs_code 2209186

loop_
_symmetry_equiv_pos_as_xyz
'x, y, z'
'-x, y, -z+1/2'
'x+1/2, y+1/2, z'
'-x+1/2, y+1/2, -z+1/2'
'-x, -y, -z'
'x, -y, z-1/2'
'-x+1/2, -y+1/2, -z'
'x+1/2, -y+1/2, z-1/2'

loop_
_atom_site_type_symbol
_atom_site_label
_atom_site_fract_x
_atom_site_fract_y
_atom_site_fract_z
_atom_site_U_iso_or_equiv
_atom_site_adp_type
_atom_site_calc_flag
_atom_site_refinement_flags
_atom_site_occupancy
C C1 0.2024(3) -0.2466(3) 0.8303(3) 0.0450(12) Uani d . 1
H H1 0.2240 -0.2979 0.8520 0.054 Uiso calc R 1
C C2 0.2358(4) -0.1744(3) 0.8708(3) 0.0521(13) Uani d . 1
H H2 0.2780 -0.1776 0.9190 0.063 Uiso calc R 1
C C3 0.2060(3) -0.0989(3) 0.8390(3) 0.0441(12) Uani d . 1
H H3 0.2283 -0.0500 0.8653 0.053 Uiso calc R 1
C C4 0.1422(3) -0.0947(3) 0.7670(2) 0.0308(9) Uani d . 1
C C5 0.1054(3) -0.0202(3) 0.7278(2) 0.0306(9) Uani d . 1
C C6 0.0388(3) -0.0201(3) 0.6571(2) 0.0296(9) Uani d . 1
C C7 0.0044(3) -0.0964(3) 0.6187(2) 0.0321(10) Uani d . 1
C C8 -0.0610(3) -0.1012(3) 0.5469(3) 0.0432(12) Uani d . 1
H H8 -0.0861 -0.0527 0.5211 0.052 Uiso calc R 1
C C9 -0.0875(3) -0.1774(4) 0.5151(3) 0.0522(14) Uani d . 1
H H9 -0.1312 -0.1817 0.4677 0.063 Uiso calc R 1
C C10 -0.0479(3) -0.2489(3) 0.5550(3) 0.0476(12) Uani d . 1
H H10 -0.0663 -0.3006 0.5326 0.057 Uiso calc R 1
C C11 0.0419(3) -0.1721(3) 0.6554(2) 0.0302(9) Uani d . 1
C C12 0.1098(3) -0.1710(3) 0.7296(2) 0.0302(9) Uani d . 1
C C13 0.0686(3) 0.1081(3) 0.6873(2) 0.0334(10) Uani d . 1
C C14 0.0676(3) 0.1984(3) 0.6856(2) 0.0347(10) Uani d . 1
C C15 0.0139(3) 0.2395(3) 0.6208(3) 0.0458(12) Uani d . 1
H H15 -0.0218 0.2083 0.5802 0.055 Uiso calc R 1
C C16 0.0129(4) 0.3251(4) 0.6162(3) 0.0597(15) Uani d . 1
H H16 -0.0227 0.3511 0.5723 0.072 Uiso calc R 1
C C17 0.0640(4) 0.3724(4) 0.6758(3) 0.0628(16) Uani d . 1
H H17 0.0631 0.4303 0.6726 0.075 Uiso calc R 1
C C18 0.1166(4) 0.3334(4) 0.7405(3) 0.0581(15) Uani d . 1
H H18 0.1507 0.3654 0.7811 0.070 Uiso calc R 1
C C19 0.1196(3) 0.2481(3) 0.7459(3) 0.0466(12) Uani d . 1
H H19 0.1564 0.2229 0.7899 0.056 Uiso calc R 1
C C20 0.1591(3) -0.4122(3) 0.5827(2) 0.0297(9) Uani d . 1
C C21 0.1302(3) -0.5467(3) 0.3372(2) 0.0305(9) Uani d . 1
C C22 0.1968(3) -0.4298(3) 0.5207(2) 0.0298(9) Uani d . 1
C C23 0.2787(3) -0.3912(3) 0.5215(3) 0.0412(12) Uani d . 1
H H23 0.3110 -0.3569 0.5611 0.049 Uiso calc R 1
C C24 0.3120(3) -0.4041(4) 0.4630(3) 0.0505(14) Uani d . 1
H H24 0.3671 -0.3789 0.4635 0.061 Uiso calc R 1
C C25 0.2632(3) -0.4541(3) 0.4041(2) 0.0408(12) Uani d . 1
H H25 0.2853 -0.4614 0.3646 0.049 Uiso calc R 1
C C26 0.1818(3) -0.4938(3) 0.4028(2) 0.0301(9) Uani d . 1
C C27 0.1488(3) -0.4811(3) 0.4617(2) 0.0275(9) Uani d . 1
H H27 0.0942 -0.5073 0.4616 0.033 Uiso calc R 1
N N1 0.1414(2) -0.2455(2) 0.7623(2) 0.0344(8) Uani d . 1
N N2 0.0144(2) -0.2474(2) 0.6227(2) 0.0356(9) Uani d . 1
N N3 0.0155(2) 0.0611(2) 0.6325(2) 0.0367(9) Uani d . 1
N N4 0.1232(2) 0.0620(2) 0.74609(19) 0.0320(8) Uani d . 1
H H4 0.1616 0.0812 0.7870 0.038 Uiso calc R 1
O O1 0.2122(2) -0.3802(2) 0.64230(15) 0.0395(8) Uani d . 1
O O2 0.0755(2) -0.4278(2) 0.57345(17) 0.0441(8) Uani d . 1
O O3 0.1590(2) -0.5481(2) 0.28245(16) 0.0398(8) Uani d . 1
O O4 0.0631(2) -0.5894(2) 0.34017(18) 0.0470(9) Uani d . 1
Cd Cd1 0.08563(2) -0.36656(2) 0.689399(16) 0.02925(10) Uani d . 1

loop_
_atom_site_aniso_label
_atom_site_aniso_U_11
_atom_site_aniso_U_22
_atom_site_aniso_U_33
_atom_site_aniso_U_12
_atom_site_aniso_U_13
_atom_site_aniso_U_23
C1 0.054(3) 0.036(3) 0.033(3) -0.004(2) 0.000(2) 0.005(2)
C2 0.064(3) 0.044(3) 0.031(3) -0.002(3) -0.007(2) 0.005(2)
C3 0.057(3) 0.033(3) 0.031(3) -0.010(2) 0.000(2) -0.003(2)
C4 0.042(2) 0.027(2) 0.025(2) -0.0040(19) 0.0134(18) -0.0020(19)
C5 0.037(2) 0.027(3) 0.030(2) -0.0039(18) 0.0127(18) -0.0050(19)
C6 0.031(2) 0.029(2) 0.029(2) -0.0003(17) 0.0105(18) -0.0018(19)
C7 0.034(2) 0.036(3) 0.026(2) -0.0020(19) 0.0100(17) -0.002(2)
C8 0.044(3) 0.040(3) 0.035(3) -0.001(2) -0.002(2) 0.005(2)
C9 0.055(3) 0.054(4) 0.029(3) -0.002(3) -0.011(2) -0.006(2)
C10 0.058(3) 0.041(3) 0.033(3) -0.006(2) 0.001(2) -0.010(2)
C11 0.032(2) 0.037(3) 0.023(2) -0.0008(18) 0.0114(17) -0.0003(19)
C12 0.036(2) 0.034(3) 0.026(2) -0.0029(19) 0.0171(18) -0.0006(19)
C13 0.035(2) 0.032(3) 0.030(2) 0.0031(17) 0.0070(19) 0.0026(19)
C14 0.038(2) 0.031(3) 0.032(2) 0.0046(18) 0.0070(19) -0.001(2)
C15 0.051(3) 0.031(3) 0.044(3) 0.006(2) 0.001(2) -0.001(2)
C16 0.069(4) 0.047(4) 0.048(3) 0.019(3) 0.000(3) 0.006(3)
C17 0.078(4) 0.026(3) 0.079(4) 0.007(3) 0.019(3) -0.004(3)
C18 0.074(4) 0.040(3) 0.049(3) -0.001(3) 0.006(3) -0.012(3)
C19 0.054(3) 0.038(3) 0.042(3) 0.004(2) 0.009(2) -0.002(2)
C20 0.036(2) 0.029(3) 0.021(2) 0.0023(18) 0.0061(17) 0.0053(18)
C21 0.034(2) 0.029(2) 0.028(2) 0.0041(18) 0.0096(17) 0.0016(18)
C22 0.031(2) 0.036(3) 0.022(2) 0.0030(18) 0.0088(16) -0.0010(18)
C23 0.038(3) 0.057(4) 0.030(2) -0.015(2) 0.0124(19) -0.016(2)
C24 0.039(3) 0.077(4) 0.041(3) -0.021(2) 0.021(2) -0.019(3)
C25 0.038(3) 0.058(3) 0.030(2) -0.010(2) 0.0157(19) -0.009(2)
C26 0.035(2) 0.031(3) 0.025(2) 0.0034(18) 0.0098(17) -0.0019(18)
C27 0.028(2) 0.028(2) 0.026(2) -0.0002(16) 0.0075(16) 0.0008(17)
N1 0.046(2) 0.026(2) 0.030(2) 0.0008(16) 0.0110(16) 0.0033(16)
N2 0.042(2) 0.035(2) 0.028(2) -0.0060(17) 0.0092(16) -0.0057(17)
N3 0.037(2) 0.032(2) 0.038(2) 0.0007(16) 0.0074(16) -0.0005(17)
N4 0.040(2) 0.026(2) 0.0275(19) -0.0008(15) 0.0081(15) 0.0005(16)
O1 0.0425(17) 0.054(2) 0.0197(14) 0.0020(15) 0.0070(12) -0.0056(14)
O2 0.0399(19) 0.061(2) 0.0363(18) -0.0104(15) 0.0194(14) -0.0119(16)
O3 0.0585(19) 0.039(2) 0.0253(16) -0.0098(15) 0.0193(14) -0.0113(14)
O4 0.048(2) 0.052(2) 0.043(2) -0.0178(16) 0.0182(16) -0.0115(17)
Cd1 0.03924(17) 0.02755(16) 0.02257(15) -0.00180(15) 0.01248(11) -0.00069(16)

loop_
_atom_type_symbol
_atom_type_description
_atom_type_scat_dispersion_real
_atom_type_scat_dispersion_imag
_atom_type_scat_source
C C 0.0033 0.0016 'International Tables Vol C Tables 4.2.6.8 and 6.1.1.4'
H H 0.0000 0.0000 'International Tables Vol C Tables 4.2.6.8 and 6.1.1.4'
N N 0.0061 0.0033 'International Tables Vol C Tables 4.2.6.8 and 6.1.1.4'
O O 0.0106 0.0060 'International Tables Vol C Tables 4.2.6.8 and 6.1.1.4'
Cd Cd -0.8075 1.2024 'International Tables Vol C Tables 4.2.6.8 and 6.1.1.4'

loop_
_geom_angle_atom_site_label_1
_geom_angle_atom_site_label_2
_geom_angle_atom_site_label_3
_geom_angle_site_symmetry_1
_geom_angle_site_symmetry_3
_geom_angle
_geom_angle_publ_flag
N1 C1 C2 . . 122.8(5) ?
N1 C1 H1 . . 118.6 ?
C2 C1 H1 . . 118.6 ?
C3 C2 C1 . . 119.1(5) ?
C3 C2 H2 . . 120.4 ?
C1 C2 H2 . . 120.4 ?
C2 C3 C4 . . 120.0(5) ?
C2 C3 H3 . . 120.0 ?
C4 C3 H3 . . 120.0 ?
C3 C4 C12 . . 117.7(4) ?
C3 C4 C5 . . 125.6(4) ?
C12 C4 C5 . . 116.7(4) ?
N4 C5 C6 . . 105.3(4) ?
N4 C5 C4 . . 131.7(4) ?
C6 C5 C4 . . 123.0(4) ?
N3 C6 C5 . . 110.6(4) ?
N3 C6 C7 . . 128.2(4) ?
C5 C6 C7 . . 121.2(4) ?
C8 C7 C11 . . 118.2(4) ?
C8 C7 C6 . . 124.5(4) ?
C11 C7 C6 . . 117.3(4) ?
C9 C8 C7 . . 119.4(5) ?
C9 C8 H8 . . 120.3 ?
C7 C8 H8 . . 120.3 ?
C8 C9 C10 . . 118.9(4) ?
C8 C9 H9 . . 120.5 ?
C10 C9 H9 . . 120.5 ?
N2 C10 C9 . . 123.6(5) ?
N2 C10 H10 . . 118.2 ?
C9 C10 H10 . . 118.2 ?
N2 C11 C7 . . 121.3(4) ?
N2 C11 C12 . . 118.0(4) ?
C7 C11 C12 . . 120.7(4) ?
N1 C12 C4 . . 121.1(4) ?
N1 C12 C11 . . 117.8(4) ?
C4 C12 C11 . . 121.1(4) ?
N3 C13 N4 . . 112.6(4) ?
N3 C13 C14 . . 123.6(4) ?
N4 C13 C14 . . 123.8(4) ?
C15 C14 C19 . . 117.4(5) ?
C15 C14 C13 . . 119.3(4) ?
C19 C14 C13 . . 123.4(4) ?
C16 C15 C14 . . 121.2(5) ?
C16 C15 H15 . . 119.4 ?
C14 C15 H15 . . 119.4 ?
C17 C16 C15 . . 120.4(5) ?
C17 C16 H16 . . 119.8 ?
C15 C16 H16 . . 119.8 ?
C16 C17 C18 . . 119.4(6) ?
C16 C17 H17 . . 120.3 ?
C18 C17 H17 . . 120.3 ?
C19 C18 C17 . . 121.1(5) ?
C19 C18 H18 . . 119.5 ?
C17 C18 H18 . . 119.5 ?
C18 C19 C14 . . 120.5(5) ?
C18 C19 H19 . . 119.7 ?
C14 C19 H19 . . 119.7 ?
O2 C20 O1 . . 121.7(4) ?
O2 C20 C22 . . 119.3(4) ?
O1 C20 C22 . . 119.0(4) ?
O2 C20 Cd1 . . 60.4(2) ?
O1 C20 Cd1 . . 61.4(2) ?
C22 C20 Cd1 . . 174.8(3) ?
O4 C21 O3 . . 123.1(4) ?
O4 C21 C26 . . 118.8(4) ?
O3 C21 C26 . . 118.0(4) ?
C27 C22 C23 . . 120.1(4) ?
C27 C22 C20 . . 120.8(4) ?
C23 C22 C20 . . 119.1(4) ?
C24 C23 C22 . . 119.6(4) ?
C24 C23 H23 . . 120.2 ?
C22 C23 H23 . . 120.2 ?
C25 C24 C23 . . 120.0(4) ?
C25 C24 H24 . . 120.0 ?
C23 C24 H24 . . 120.0 ?
C24 C25 C26 . . 121.1(4) ?
C24 C25 H25 . . 119.5 ?
C26 C25 H25 . . 119.5 ?
C25 C26 C27 . . 118.9(4) ?
C25 C26 C21 . . 119.4(4) ?
C27 C26 C21 . . 121.7(4) ?
C22 C27 C26 . . 120.3(4) ?
C22 C27 H27 . . 119.8 ?
C26 C27 H27 . . 119.8 ?
C1 N1 C12 . . 119.2(4) ?
C1 N1 Cd1 . . 124.2(3) ?
C12 N1 Cd1 . . 116.6(3) ?
C10 N2 C11 . . 118.4(4) ?
C10 N2 Cd1 . . 124.3(3) ?
C11 N2 Cd1 . . 117.2(3) ?
C13 N3 C6 . . 104.2(4) ?
C5 N4 C13 . . 107.3(4) ?
C5 N4 H4 . . 126.4 ?
C13 N4 H4 . . 126.4 ?
C20 O1 Cd1 . . 91.1(2) ?
C20 O2 Cd1 . . 92.3(3) ?
C21 O3 Cd1 . 6_545 116.8(3) ?
C21 O4 Cd1 . 5_546 158.5(3) ?
O3 Cd1 O4 6_546 5_546 101.66(13) n
O3 Cd1 N2 6_546 . 161.81(12) n
O4 Cd1 N2 5_546 . 82.81(13) n
O3 Cd1 N1 6_546 . 92.82(13) n
O4 Cd1 N1 5_546 . 122.35(12) n
N2 Cd1 N1 . . 70.29(12) y
O3 Cd1 O2 6_546 . 110.32(12) n
O4 Cd1 O2 5_546 . 83.79(11) n
N2 Cd1 O2 . . 87.60(13) n
N1 Cd1 O2 . . 141.41(12) n
O3 Cd1 O1 6_546 . 89.41(11) n
O4 Cd1 O1 5_546 . 138.20(11) n
N2 Cd1 O1 . . 98.99(11) n
N1 Cd1 O1 . . 96.77(11) n
O2 Cd1 O1 . . 54.77(10) y

loop_
_geom_bond_atom_site_label_1
_geom_bond_atom_site_label_2
_geom_bond_site_symmetry_2
_geom_bond_distance
_geom_bond_publ_flag
C1 N1 . 1.319(5) ?
C1 C2 . 1.390(7) ?
C1 H1 . 0.9300 ?
C2 C3 . 1.361(7) ?
C2 H2 . 0.9300 ?
C3 C4 . 1.393(6) ?
C3 H3 . 0.9300 ?
C4 C12 . 1.418(6) ?
C4 C5 . 1.420(6) ?
C5 N4 . 1.366(5) ?
C5 C6 . 1.390(6) ?
C6 N3 . 1.388(6) ?
C6 C7 . 1.432(6) ?
C7 C8 . 1.400(6) ?
C7 C11 . 1.420(6) ?
C8 C9 . 1.363(7) ?
C8 H8 . 0.9300 ?
C9 C10 . 1.395(7) ?
C9 H9 . 0.9300 ?
C10 N2 . 1.323(6) ?
C10 H10 . 0.9300 ?
C11 N2 . 1.358(6) ?
C11 C12 . 1.448(5) ?
C12 N1 . 1.357(5) ?
C13 N3 . 1.322(6) ?
C13 N4 . 1.368(5) ?
C13 C14 . 1.448(6) ?
C14 C15 . 1.397(6) ?
C14 C19 . 1.405(6) ?
C15 C16 . 1.373(7) ?
C15 H15 . 0.9300 ?
C16 C17 . 1.373(8) ?
C16 H16 . 0.9300 ?
C17 C18 . 1.375(8) ?
C17 H17 . 0.9300 ?
C18 C19 . 1.370(7) ?
C18 H18 . 0.9300 ?
C19 H19 . 0.9300 ?
C20 C22 . 1.504(5) ?
C20 Cd1 . 2.730(4) ?
C21 C26 . 1.498(6) ?
C22 C27 . 1.388(6) ?
C22 C23 . 1.389(6) ?
C23 C24 . 1.389(6) ?
C23 H23 . 0.9300 ?
C24 C25 . 1.377(6) ?
C24 H24 . 0.9300 ?
C25 C26 . 1.388(6) ?
C25 H25 . 0.9300 ?
C26 C27 . 1.392(5) ?
C27 H27 . 0.9300 ?
N4 H4 . 0.8600 ?
Cd1 N1 . 2.372(4) y
Cd1 N2 . 2.349(4) y
Cd1 O1 . 2.397(3) y
Cd1 O2 . 2.377(3) y
Cd1 O3 6_546 2.222(3) y
Cd1 O4 5_546 2.260(3) y
O3 Cd1 6_545 2.222(3) n
O4 Cd1 5_546 2.260(3) n
C20 O1 . 1.262(5) y
C20 O2 . 1.253(5) y
C21 O3 . 1.262(5) y
C21 O4 . 1.247(5) y
